data_7000545
loop_
_publ_author_name
'Dorson, Fr\'ed\'erick'
'Molard, Yann'
'Cordier, St\'ephane'
'Fabre, Bruno'
'Efremova, Olga'
'Rondeau, David'
'Mironov, Yuri'
'C\^ircu, Viorel'
'Naumov, Nikolay'
'Perrin, Christiane'

_publ_section_title
;
 Selective functionalisation of Re6 cluster anionic units: from
 hexa-hydroxo [Re6Q8(OH)6]4&#x2212; (Q = S, Se) to neutral
 trans-[Re6Q8L4L&#x2032;2] hybrid building blocks
;
_journal_issue 8
_journal_name_full 'Dalton Transactions'
_journal_page_first 1297
_journal_paper_doi 10.1039/b822105g
_journal_year 2009
_chemical_formula_moiety 'C36 H54 N4 O2 Re6 Se8'
_chemical_formula_sum 'C36 H54 N4 O2 Re6 Se8'
_chemical_formula_weight 2296.5
_space_group_IT_number 12
_symmetry_cell_setting monoclinic
_symmetry_space_group_name_Hall '-C 2y'
_symmetry_space_group_name_H-M 'C 1 2/m 1'
_audit_creation_date 2007-03-09T14:41:37-00:00
_audit_creation_method 'WinGX routine CIF_UPDATE'
_cell_angle_alpha 90
_cell_angle_beta 109.340(2)
_cell_angle_gamma 90
_cell_formula_units_Z 2
_cell_length_a 18.7088(6)
_cell_length_b 18.09380(5)
_cell_length_c 9.6298(3)
_cell_measurement_reflns_used 18523
_cell_measurement_temperature 100(2)
_cell_measurement_theta_max 27.485
_cell_measurement_theta_min 2.91
_cell_volume 3075.86(14)
_computing_cell_refinement 'Dirax/lsq (DuiSenberg & Schreurs, 1989-2000)'
_computing_data_collection 'Collect (Nonius BV, 1997-2000)'
_computing_data_reduction 'EvalCCD (DuiSenberg & Schreurs 1990-2000)'
_computing_structure_refinement 'SHELXL-97 (Sheldrick, 1997)'
_computing_structure_solution 'SHELXS-97 (Sheldrick, 1990)'
_diffrn_measured_fraction_theta_full 0.994
_diffrn_measured_fraction_theta_max 0.994
_diffrn_measurement_device '95mm CCD camera on \k-goniostat'
_diffrn_measurement_device_type KappaCCD
_diffrn_measurement_method CCD
_diffrn_radiation_probe x-ray
_diffrn_radiation_type MoK\a
_diffrn_radiation_wavelength 0.71069
_diffrn_reflns_av_R_equivalents 0.0706
_diffrn_reflns_limit_h_max 24
_diffrn_reflns_limit_h_min -24
_diffrn_reflns_limit_k_max 22
_diffrn_reflns_limit_k_min -23
_diffrn_reflns_limit_l_max 12
_diffrn_reflns_limit_l_min -12
_diffrn_reflns_number 19626
_diffrn_reflns_theta_full 27.64
_diffrn_reflns_theta_max 27.64
_diffrn_reflns_theta_min 3.57
_exptl_absorpt_coefficient_mu 16.519
_exptl_absorpt_correction_T_max 0.3594
_exptl_absorpt_correction_T_min 0.2306
_exptl_absorpt_correction_type sphere
_exptl_absorpt_process_details
;
[Sheldrick, G.M. (2002).SADABS version 2.03.Bruker AXS Inc., Madison,
Wisconsin, USA]
;
_exptl_crystal_colour orange
_exptl_crystal_density_diffrn 2.48
_exptl_crystal_density_method 'not measured'
_exptl_crystal_description paralelogram
_exptl_crystal_F_000 2018
_exptl_crystal_size_max 0.133
_exptl_crystal_size_mid 0.063
_exptl_crystal_size_min 0.041
_platon_squeeze_details
;
;
_refine_diff_density_max 1.51
_refine_diff_density_min -1.395
_refine_ls_extinction_method none
_refine_ls_goodness_of_fit_ref 1.037
_refine_ls_hydrogen_treatment constr
_refine_ls_matrix_type full
_refine_ls_number_parameters 121
_refine_ls_number_reflns 3691
_refine_ls_number_restraints 0
_refine_ls_restrained_S_all 1.037
_refine_ls_R_factor_gt 0.0381
_refine_ls_shift/su_max 0
_refine_ls_structure_factor_coef Fsqd
_refine_ls_weighting_details 'calc w=1/[\s^2^(Fo^2^)+(0.0322P)^2^+16.6431P] where P=(Fo^2^+2Fc^2^)/3'
_refine_ls_weighting_scheme calc
_refine_ls_wR_factor_ref 0.0867
_reflns_number_gt 2358
_reflns_number_total 3691
_reflns_threshold_expression >2sigma(I)
_cod_data_source_file b822105g.txt
_cod_data_source_block squiz
_cod_original_sg_symbol_H-M 'C 2/m'
_cod_database_code 7000545

loop_
_symmetry_equiv_pos_as_xyz
'x, y, z'
'-x, y, -z'
'x+1/2, y+1/2, z'
'-x+1/2, y+1/2, -z'
'-x, -y, -z'
'x, -y, z'
'-x+1/2, -y+1/2, -z'
'x+1/2, -y+1/2, z'

loop_
_atom_site_label
_atom_site_type_symbol
_atom_site_fract_x
_atom_site_fract_y
_atom_site_fract_z
_atom_site_U_iso_or_equiv
_atom_site_adp_type
_atom_site_occupancy
_atom_site_calc_flag
_atom_site_refinement_flags
_atom_site_disorder_group
_atom_site_disorder_assembly
Re1 Re 0.09965(3) 0 0.00153(5) 0.02342(14) Uani 1 d S . .
Re2 Re 0.02427(2) 0.072304(18) 0.14407(3) 0.02135(11) Uani 1 d . . .
Se1 Se 0.14144(8) 0 0.27931(14) 0.0300(3) Uani 1 d S . .
Se2 Se 0.04907(8) 0 -0.27636(14) 0.0282(3) Uani 1 d S . .
Se3 Se 0.09481(6) 0.13968(5) -0.00024(10) 0.0299(2) Uani 1 d . . .
O1 O 0.2136(6) 0 0.0037(10) 0.041(2) Uani 1 d S . .
N10 N 0.0560(5) 0.1579(4) 0.3157(8) 0.0308(19) Uani 1 d . . .
C1 C 0.0601(7) 0.2293(5) 0.2861(11) 0.043(3) Uani 1 d . . .
H1 H 0.0429 0.2442 0.1882 0.051 Uiso 1 calc R . .
C2 C 0.0824(7) 0.1382(6) 0.4603(10) 0.040(3) Uani 1 d . . .
H2 H 0.0808 0.0888 0.4861 0.048 Uiso 1 calc R . .
C3 C 0.1119(7) 0.1910(6) 0.5709(10) 0.043(3) Uani 1 d . . .
H3 H 0.1284 0.1756 0.6686 0.052 Uiso 1 calc R . .
C4 C 0.1174(6) 0.2638(6) 0.5415(11) 0.042(3) Uani 1 d . . .
C5 C 0.0889(7) 0.2826(6) 0.3935(12) 0.057(4) Uani 1 d . . .
H5 H 0.089 0.3319 0.366 0.069 Uiso 1 calc R . .
C6 C 0.1557(9) 0.3201(7) 0.6545(15) 0.067(4) Uani 1 d . . .
C7 C 0.2339(13) 0.3316(11) 0.6472(19) 0.157(6) Uani 1 d . . .
H7A H 0.2303 0.349 0.5509 0.236 Uiso 1 calc R . .
H7B H 0.2611 0.2857 0.6665 0.236 Uiso 1 calc R . .
H7C H 0.2602 0.3675 0.7195 0.236 Uiso 1 calc R . .
C8 C 0.1700(13) 0.2952(11) 0.803(2) 0.157(6) Uani 1 d . . .
H8A H 0.1948 0.3337 0.8702 0.236 Uiso 1 calc R . .
H8B H 0.2019 0.2523 0.8209 0.236 Uiso 1 calc R . .
H8C H 0.1229 0.283 0.8168 0.236 Uiso 1 calc R . .
C9 C 0.1092(13) 0.3879(11) 0.6410(19) 0.157(6) Uani 1 d . . .
H9A H 0.0979 0.4081 0.5439 0.236 Uiso 1 calc R . .
H9B H 0.1368 0.4236 0.7124 0.236 Uiso 1 calc R . .
H9C H 0.0628 0.3758 0.658 0.236 Uiso 1 calc R . .

loop_
_atom_site_aniso_label
_atom_site_aniso_U_11
_atom_site_aniso_U_22
_atom_site_aniso_U_33
_atom_site_aniso_U_23
_atom_site_aniso_U_13
_atom_site_aniso_U_12
Re1 0.0199(3) 0.0274(3) 0.0229(3) 0 0.0069(2) 0
Re2 0.0242(2) 0.02037(18) 0.01799(17) -0.00119(14) 0.00496(14) -0.00084(17)
Se1 0.0267(8) 0.0323(7) 0.0252(7) 0 0.0008(6) 0
Se2 0.0346(8) 0.0305(7) 0.0234(7) 0 0.0149(6) 0
Se3 0.0335(6) 0.0280(5) 0.0280(5) -0.0001(3) 0.0099(4) -0.0102(4)
O1 0.038(6) 0.036(5) 0.044(6) 0 0.009(5) 0
N10 0.042(5) 0.029(4) 0.019(4) 0.000(3) 0.007(4) 0.000(4)
C1 0.062(8) 0.026(5) 0.037(6) 0.000(4) 0.011(5) 0.001(5)
C2 0.058(8) 0.042(6) 0.028(5) -0.001(4) 0.023(5) -0.008(5)
C3 0.058(8) 0.047(6) 0.025(5) -0.011(4) 0.013(5) -0.015(6)
C4 0.047(7) 0.043(6) 0.042(6) -0.022(5) 0.023(5) -0.023(5)
C5 0.084(10) 0.032(6) 0.050(7) -0.001(5) 0.014(7) -0.019(6)
C6 0.080(11) 0.051(8) 0.067(9) -0.035(6) 0.020(8) -0.043(7)
C7 0.195(15) 0.150(11) 0.109(9) -0.067(8) 0.027(10) -0.089(11)
C8 0.195(15) 0.150(11) 0.109(9) -0.067(8) 0.027(10) -0.089(11)
C9 0.195(15) 0.150(11) 0.109(9) -0.067(8) 0.027(10) -0.089(11)

loop_
_atom_type_symbol
_atom_type_description
_atom_type_scat_dispersion_real
_atom_type_scat_dispersion_imag
_atom_type_scat_source
C C 0.0033 0.0016 'International Tables Vol C Tables 4.2.6.8 and 6.1.1.4'
N N 0.0061 0.0033 'International Tables Vol C Tables 4.2.6.8 and 6.1.1.4'
O O 0.0106 0.006 'International Tables Vol C Tables 4.2.6.8 and 6.1.1.4'
Re Re -1.0185 7.231 'International Tables Vol C Tables 4.2.6.8 and 6.1.1.4'
Se Se -0.0929 2.2259 'International Tables Vol C Tables 4.2.6.8 and 6.1.1.4'
H H 0 0 'International Tables Vol C Tables 4.2.6.8 and 6.1.1.4'

loop_
_geom_angle_atom_site_label_1
_geom_angle_atom_site_label_2
_geom_angle_atom_site_label_3
_geom_angle
_geom_angle_site_symmetry_1
_geom_angle_site_symmetry_3
_geom_angle_publ_flag
O1 Re1 Se2 91.9(3) . . ?
O1 Re1 Se1 91.8(3) . . ?
Se2 Re1 Se1 176.28(5) . . ?
O1 Re1 Se3 91.93(3) . 6 ?
Se2 Re1 Se3 89.59(2) . 6 ?
Se1 Re1 Se3 90.28(2) . 6 ?
O1 Re1 Se3 91.93(3) . . ?
Se2 Re1 Se3 89.59(2) . . ?
Se1 Re1 Se3 90.28(2) . . ?
Se3 Re1 Se3 176.08(5) 6 . ?
O1 Re1 Re2 134.99(18) . 6 ?
Se2 Re1 Re2 118.50(3) . 6 ?
Se1 Re1 Re2 58.45(3) . 6 ?
Se3 Re1 Re2 58.69(2) 6 6 ?
Se3 Re1 Re2 118.57(3) . 6 ?
O1 Re1 Re2 134.99(18) . . ?
Se2 Re1 Re2 118.50(3) . . ?
Se1 Re1 Re2 58.45(3) . . ?
Re2 Re1 Re2 59.899(19) 6 . ?
O1 Re1 Re2 135.27(18) . 5 ?
Se2 Re1 Re2 58.65(3) . 5 ?
Se1 Re1 Re2 118.31(4) . 5 ?
Re2 Re1 Re2 59.867(16) 6 5 ?
Re2 Re1 Re2 89.731(19) . 5 ?
O1 Re1 Re2 135.27(18) . 2 ?
Se2 Re1 Re2 58.65(3) . 2 ?
Se1 Re1 Re2 118.31(4) . 2 ?
Se3 Re1 Re2 118.09(3) 6 2 ?
Se3 Re1 Re2 58.35(2) . 2 ?
Re2 Re1 Re2 89.731(19) 6 2 ?
Re2 Re1 Re2 59.867(16) . 2 ?
Re2 Re1 Re2 59.746(18) 5 2 ?
N10 Re2 Se1 90.3(2) . . ?
N10 Re2 Se3 92.4(2) . 2 ?
Se1 Re2 Se3 177.29(3) . 2 ?
N10 Re2 Se3 90.8(2) . . ?
Se1 Re2 Se3 90.65(4) . . ?
Se3 Re2 Se3 89.54(4) 2 . ?
N10 Re2 Se2 92.4(2) . 5 ?
Se1 Re2 Se2 89.73(4) . 5 ?
Se3 Re2 Se2 89.93(4) 2 5 ?
Se3 Re2 Se2 176.78(3) . 5 ?
N10 Re2 Re2 134.79(19) . 6 ?
Se1 Re2 Re2 58.646(18) . 6 ?
Se3 Re2 Re2 119.00(2) 2 6 ?
Se3 Re2 Re2 118.87(2) . 6 ?
Se2 Re2 Re2 58.791(18) 5 6 ?
N10 Re2 Re2 135.18(19) . 2 ?
Se1 Re2 Re2 119.06(4) . 2 ?
Se3 Re2 Re2 58.88(2) 2 2 ?
Se3 Re2 Re2 58.51(2) . 2 ?
Se2 Re2 Re2 118.62(4) 5 2 ?
Re2 Re2 Re2 90 6 2 ?
N10 Re2 Re1 133.4(2) . . ?
Se1 Re2 Re1 58.90(3) . . ?
Se3 Re2 Re1 119.06(3) 2 . ?
Se3 Re2 Re1 58.84(2) . . ?
Se2 Re2 Re1 118.83(2) 5 . ?
Re2 Re2 Re1 60.050(9) 6 . ?
Re2 Re2 Re1 60.182(16) 2 . ?
N10 Re2 Re1 136.3(2) . 5 ?
Se1 Re2 Re1 118.77(2) . 5 ?
Se3 Re2 Re1 58.88(2) 2 5 ?
Se3 Re2 Re1 118.46(3) . 5 ?
Se2 Re2 Re1 58.68(3) 5 5 ?
Re2 Re2 Re1 60.127(9) 6 5 ?
Re2 Re2 Re1 59.951(16) 2 5 ?
Re1 Re2 Re1 90.269(19) . 5 ?
Re2 Se1 Re2 62.71(4) 6 . ?
Re2 Se1 Re1 62.65(3) 6 . ?
Re2 Se1 Re1 62.65(3) . . ?
Re2 Se2 Re2 62.42(4) 2 5 ?
Re2 Se2 Re1 62.67(3) 2 . ?
Re2 Se2 Re1 62.67(3) 5 . ?
Re2 Se3 Re2 62.61(3) 2 . ?
Re2 Se3 Re1 62.77(3) 2 . ?
Re2 Se3 Re1 62.47(3) . . ?
C1 N10 C2 116.5(8) . . ?
C1 N10 Re2 122.9(6) . . ?
C2 N10 Re2 120.0(6) . . ?
N10 C1 C5 123.5(9) . . ?
N10 C2 C3 121.1(9) . . ?
C4 C3 C2 122.8(9) . . ?
C3 C4 C5 114.9(9) . . ?
C3 C4 C6 124.2(11) . . ?
C5 C4 C6 120.8(11) . . ?
C1 C5 C4 121.2(10) . . ?
C8 C6 C9 104.9(15) . . ?
C8 C6 C4 113.5(12) . . ?
C9 C6 C4 112.0(13) . . ?
C8 C6 C7 103.1(15) . . ?
C9 C6 C7 115.7(14) . . ?
C4 C6 C7 107.5(12) . . ?

loop_
_geom_bond_atom_site_label_1
_geom_bond_atom_site_label_2
_geom_bond_distance
_geom_bond_site_symmetry_2
_geom_bond_publ_flag
Re1 O1 2.125(10) . ?
Re1 Se2 2.5257(14) . ?
Re1 Se1 2.5262(14) . ?
Re1 Se3 2.5288(10) 6 ?
Re1 Se3 2.5288(10) . ?
Re1 Re2 2.6205(6) 6 ?
Re1 Re2 2.6205(6) . ?
Re1 Re2 2.6266(5) 5 ?
Re1 Re2 2.6266(5) 2 ?
Re2 N10 2.198(7) . ?
Re2 Se1 2.5143(13) . ?
Re2 Se3 2.5147(10) 2 ?
Re2 Se3 2.5246(10) . ?
Re2 Se2 2.5248(13) 5 ?
Re2 Re2 2.6165(6) 6 ?
Re2 Re2 2.6183(6) 2 ?
Re2 Re1 2.6266(5) 5 ?
Se1 Re2 2.5143(13) 6 ?
Se2 Re2 2.5248(13) 2 ?
Se2 Re2 2.5248(13) 5 ?
Se3 Re2 2.5147(10) 2 ?
N10 C1 1.331(11) . ?
N10 C2 1.362(11) . ?
C1 C5 1.387(13) . ?
C2 C3 1.401(13) . ?
C3 C4 1.359(14) . ?
C4 C5 1.388(14) . ?
C4 C6 1.489(13) . ?
C6 C8 1.44(2) . ?
C6 C9 1.48(2) . ?
C6 C7 1.50(2) . ?

loop_
_platon_squeeze_void_nr
_platon_squeeze_void_average_x
_platon_squeeze_void_average_y
_platon_squeeze_void_average_z
_platon_squeeze_void_volume
_platon_squeeze_void_count_electrons
_platon_squeeze_void_content
1 0.500 0.000 0.000 445 149 ' '
2 0.000 0.500 0.000 445 149 ' '
